data_2000339
loop_
_publ_author_name
'Teller, R. G.'

_publ_section_title
;
 Refinement of some Na~0.5{-~<i>x</i>}<i>M</i>'~0.5+<i>x~/3</i>\\square
 ~2<i>x~/3</i>MoO~4~, <i>M</i>' = Bi, Ce, La, scheelite structures with
 powder neutron and X-ray diffraction data
;
_journal_issue 12
_journal_name_full 'Acta Crystallographica Section C'
_journal_page_first 2101
_journal_page_last 2104
_journal_paper_doi 10.1107/S0108270192001434
_journal_volume 48
_journal_year 1992
_chemical_formula_sum 'Ce Mo Na O4'
_chemical_formula_weight 241.64
_space_group_IT_number 88
_symmetry_cell_setting tetragonal
_symmetry_space_group_name_Hall 'I 4bw -1bw'
_symmetry_space_group_name_H-M 'I 41/a :1'
_cell_angle_alpha 90
_cell_angle_beta 90
_cell_angle_gamma 90
_cell_formula_units_Z 4
_cell_length_a 5.3167(4)
_cell_length_b 5.3167(4)
_cell_length_c 11.6600(11)
_cell_volume 329.60(5)
_diffrn_radiation_type Cu
_diffrn_radiation_wavelength 1.5415
_exptl_crystal_density_diffrn 4.87
_cod_data_source_file cr0345.cif
_cod_data_source_block cr0345c
_cod_depositor_comments
;

Had to add explicit symmetry operators from the CCP4 library to force
origin choice 1.

Saulius Gra\<zulis
;
_cod_original_cell_volume 329.58(3)
_cod_original_sg_symbol_Hall 'I 4bw -Ibw'
_cod_original_sg_symbol_H-M 'I 41/a {origin @ -4}'
_cod_original_formula_sum 'Ce1 Mo Na1 O4'
_cod_database_code 2000339

loop_
_symmetry_equiv_pos_as_xyz
x,y,z
1/2-x,1/2-y,1/2+z
-y,1/2+x,1/4+z
1/2+y,-x,3/4+z
-x,1/2-y,1/4-z
1/2+x,y,3/4-z
y,-x,-z
1/2-y,1/2+x,1/2-z
1/2+x,1/2+y,1/2+z
-x,-y,z
1/2-y,x,3/4+z
y,1/2-x,1/4+z
1/2-x,-y,3/4-z
x,1/2+y,1/4-z
1/2+y,1/2-x,1/2-z
-y,x,-z

loop_
_atom_site_label
_atom_site_fract_x
_atom_site_fract_y
_atom_site_fract_z
O .1402(16) .0171(16) .2138(7)
Ce .0 .25 .625
Mo .0 .25 .125

loop_
_geom_bond_atom_site_label_1
_geom_bond_atom_site_label_2
_geom_bond_distance
Mo O 1.78(2)
Ce O 2.47(2)
